data_1540825
loop_
_publ_author_name
'Voigt, S.'
'Werthmann, R.'
'Hoppe, R.'

_publ_section_title
;
 Neue Vertreter des K2 Li14 (Pb3 O14) - Typs Cs2 Li14 (Tb3 O14) und K2
 Li14 (Zr3 O14)
;
_journal_name_full 'Zeitschrift fuer Anorganische und Allgemeine Chemie'
_journal_page_first 65
_journal_page_last 78
_journal_volume 574
_journal_year 1989
_chemical_formula_sum 'K2 Li14 O14 Zr3'
_chemical_name_systematic 'K2 Li14 (Zr3 O14)'
_space_group_IT_number 71
_symmetry_space_group_name_Hall '-I 2 2'
_symmetry_space_group_name_H-M 'I m m m'
_cell_angle_alpha 90
_cell_angle_beta 90
_cell_angle_gamma 90
_cell_formula_units_Z 2
_cell_length_a 12.446
_cell_length_b 7.764
_cell_length_c 7.243
_cell_volume 699.896
_citation_journal_id_ASTM ZAACAB
_cod_data_source_file Voigt_ZAACAB_1989_379.cif
_cod_data_source_block K2Li14O14Zr3
_cod_original_cell_volume 699.8965
_cod_database_code 1540825

loop_
_symmetry_equiv_pos_as_xyz
x,y,z
-x,-y,z
x,-y,-z
-x,y,-z
-x,-y,-z
x,y,-z
-x,y,z
x,-y,z
x+1/2,y+1/2,z+1/2
-x+1/2,-y+1/2,z+1/2
x+1/2,-y+1/2,-z+1/2
-x+1/2,y+1/2,-z+1/2
-x+1/2,-y+1/2,-z+1/2
x+1/2,y+1/2,-z+1/2
-x+1/2,y+1/2,z+1/2
x+1/2,-y+1/2,z+1/2

loop_
_atom_site_label
_atom_site_type_symbol
_atom_site_fract_x
_atom_site_fract_y
_atom_site_fract_z
_atom_site_occupancy
_atom_site_U_iso_or_equiv
Zr1 Zr+4 0.2719 0 0 1 0.0
Li1 Li+1 0 0.1552 0.5 1 0.0
Zr2 Zr+4 0 0 0 1 0.0
O1 O-2 0.2585 0 0.7151 1 0.0
K1 K+1 0.5 0 0.2622 1 0.0
O4 O-2 0.3697 0.2104 0 1 0.0
Li2 Li+1 0.2263 0.3683 0 1 0.0
Li3 Li+1 0.136 0.1574 0.2735 1 0.0
O2 O-2 0 0 0.2867 1 0.0
O3 O-2 0.1238 0.1778 0 1 0.0
